data_7123862
loop_
_publ_author_name
'Sodreau, Alexandre'
'Lentz, Nicolas'
'Frutos, Maria'
'Ladeira, Sonia'
'Nayral, Celine'
'Delpech, Fabien'
'Madec, David'

_publ_section_title
;
 Symmetric and non-symmetric bis-metallylene iron complexes, precursors of
 iron germanide nanoparticles
;
_journal_name_full 'Chemical Communications'
_journal_paper_doi 10.1039/C9CC05063A
_journal_year 2019
_chemical_formula_moiety 'C35 H64 Cl Fe Ge N5 O3 Si3'
_chemical_formula_sum 'C35 H64 Cl Fe Ge N5 O3 Si3'
_chemical_formula_weight 851.09
_space_group_IT_number 14
_space_group_name_Hall '-P 2ybc'
_space_group_name_H-M_alt 'P 1 21/c 1'
_symmetry_cell_setting monoclinic
_symmetry_Int_Tables_number 14
_symmetry_space_group_name_Hall '-P 2ybc'
_symmetry_space_group_name_H-M 'P 1 21/c 1'
_atom_sites_solution_hydrogens geom
_audit_update_record
;
2018-10-26 deposited with the CCDC.    2019-07-15 downloaded from the CCDC.
;
_cell_angle_alpha 90
_cell_angle_beta 101.860(2)
_cell_angle_gamma 90
_cell_formula_units_Z 4
_cell_length_a 23.0059(14)
_cell_length_b 9.9312(6)
_cell_length_c 19.8961(13)
_cell_measurement_reflns_used 9250
_cell_measurement_temperature 193(2)
_cell_measurement_theta_max 37.15
_cell_measurement_theta_min 3.06
_cell_volume 4448.7(5)
_computing_cell_refinement SAINT
_computing_data_collection APEX2
_computing_data_reduction SAINT
_computing_molecular_graphics 'Ortep-3 for Windows (Farrugia, 1997)'
_computing_publication_material 'WinGX publication routines (Farrugia, 1999)'
_computing_structure_refinement 'SHELXL-2014/7 (Sheldrick, 2014)'
_computing_structure_solution 'SHELXT (Sheldrick 2015)'
_diffrn_ambient_temperature 193(2)
_diffrn_measured_fraction_theta_full 0.999
_diffrn_measured_fraction_theta_max 0.999
_diffrn_measurement_device_type 'Bruker D8 VENTURE'
_diffrn_measurement_method 'phi and omega scans'
_diffrn_radiation_monochromator triumph
_diffrn_radiation_source 'fine focus sealed tube'
_diffrn_radiation_type MoK\a
_diffrn_radiation_wavelength 0.71073
_diffrn_reflns_av_R_equivalents 0.0348
_diffrn_reflns_av_unetI/netI 0.0153
_diffrn_reflns_Laue_measured_fraction_full 0.999
_diffrn_reflns_Laue_measured_fraction_max 0.999
_diffrn_reflns_limit_h_max 34
_diffrn_reflns_limit_h_min -34
_diffrn_reflns_limit_k_max 14
_diffrn_reflns_limit_k_min -14
_diffrn_reflns_limit_l_max 29
_diffrn_reflns_limit_l_min -29
_diffrn_reflns_number 181117
_diffrn_reflns_point_group_measured_fraction_full 0.997
_diffrn_reflns_point_group_measured_fraction_max 0.999
_diffrn_reflns_theta_full 25.242
_diffrn_reflns_theta_max 32.031
_diffrn_reflns_theta_min 2.937
_diffrn_standards_decay_% 0
_diffrn_standards_interval_count 0
_diffrn_standards_interval_time 0
_diffrn_standards_number 0
_exptl_absorpt_coefficient_mu 1.179
_exptl_absorpt_correction_T_max 0.7476
_exptl_absorpt_correction_T_min 0.6779
_exptl_absorpt_correction_type multi-scan
_exptl_absorpt_process_details 'SADABS (Bruker-AXS)'
_exptl_crystal_colour yellow
_exptl_crystal_density_diffrn 1.271
_exptl_crystal_density_method 'not measured'
_exptl_crystal_description block
_exptl_crystal_F_000 1800
_exptl_crystal_size_max 0.5
_exptl_crystal_size_mid 0.34
_exptl_crystal_size_min 0.22
_refine_diff_density_max 0.63
_refine_diff_density_min -0.498
_refine_diff_density_rms 0.068
_refine_ls_extinction_method none
_refine_ls_goodness_of_fit_ref 1.126
_refine_ls_hydrogen_treatment constr
_refine_ls_matrix_type full
_refine_ls_number_parameters 487
_refine_ls_number_reflns 15462
_refine_ls_number_restraints 63
_refine_ls_restrained_S_all 1.128
_refine_ls_R_factor_all 0.0457
_refine_ls_R_factor_gt 0.0344
_refine_ls_shift/su_max 0.008
_refine_ls_shift/su_mean 0
_refine_ls_structure_factor_coef Fsqd
_refine_ls_weighting_details 'w=1/[\s^2^(Fo^2^)+(0.0341P)^2^+3.7677P] where P=(Fo^2^+2Fc^2^)/3'
_refine_ls_weighting_scheme calc
_refine_ls_wR_factor_gt 0.0827
_refine_ls_wR_factor_ref 0.0928
_reflns_Friedel_coverage 0
_reflns_number_gt 13332
_reflns_number_total 15462
_reflns_threshold_expression 'I > 2\s(I)'
_cod_data_source_file c9cc05063a2.cif
_cod_data_source_block 4
_cod_original_sg_symbol_H-M 'P 21/c'
_cod_database_code 7123862

loop_
_symmetry_equiv_pos_as_xyz
'x, y, z'
'-x, y+1/2, -z+1/2'
'-x, -y, -z'
'x, -y-1/2, z-1/2'

loop_
_atom_site_label
_atom_site_type_symbol
_atom_site_fract_x
_atom_site_fract_y
_atom_site_fract_z
_atom_site_U_iso_or_equiv
_atom_site_adp_type
_atom_site_occupancy
_atom_site_site_symmetry_order
_atom_site_calc_flag
_atom_site_refinement_flags_posn
_atom_site_refinement_flags_adp
_atom_site_refinement_flags_occupancy
_atom_site_disorder_assembly
_atom_site_disorder_group
C1 C 0.26333(7) 0.56807(17) 0.59155(9) 0.0280(3) Uani 1 1 d . . . . .
C2 C 0.28916(8) 0.25917(17) 0.58449(9) 0.0280(3) Uani 1 1 d . . . . .
C3 C 0.32380(7) 0.39081(18) 0.71571(9) 0.0280(3) Uani 1 1 d . . . . .
C4 C 0.14508(7) 0.16404(16) 0.57995(8) 0.0239(3) Uani 1 1 d . . . . .
C5 C 0.12391(9) 0.03460(19) 0.53949(11) 0.0354(4) Uani 1 1 d . . . . .
C6 C 0.08334(12) 0.0609(3) 0.46928(13) 0.0549(6) Uani 1 1 d . . . . .
H6A H 0.0486 0.1128 0.4755 0.082 Uiso 1 1 calc R U . . .
H6B H 0.0703 -0.0252 0.4472 0.082 Uiso 1 1 calc R U . . .
H6C H 0.1052 0.1119 0.4403 0.082 Uiso 1 1 calc R U . . .
C7 C 0.08729(12) -0.0540(3) 0.57965(15) 0.0560(6) Uani 1 1 d . . . . .
H7A H 0.1122 -0.08 0.6238 0.084 Uiso 1 1 calc R U . . .
H7B H 0.0737 -0.1351 0.5529 0.084 Uiso 1 1 calc R U . . .
H7C H 0.0529 -0.0031 0.5876 0.084 Uiso 1 1 calc R U . . .
C8 C 0.17858(11) -0.0432(2) 0.52719(14) 0.0477(5) Uani 1 1 d . . . . .
H8A H 0.2002 0.012 0.4997 0.072 Uiso 1 1 calc R U . . .
H8B H 0.1657 -0.1271 0.5026 0.072 Uiso 1 1 calc R U . . .
H8C H 0.2046 -0.0643 0.5714 0.072 Uiso 1 1 calc R U . . .
C9 C 0.11921(8) 0.35610(19) 0.49156(9) 0.0320(3) Uani 1 1 d . . . . .
H9 H 0.0822 0.3096 0.4675 0.038 Uiso 1 1 calc R U . . .
C10 C 0.16553(12) 0.3476(3) 0.44692(10) 0.0500(6) Uani 1 1 d . . . . .
H10A H 0.2003 0.4016 0.4676 0.075 Uiso 1 1 calc R U . . .
H10B H 0.1486 0.3821 0.4009 0.075 Uiso 1 1 calc R U . . .
H10C H 0.1775 0.2535 0.4435 0.075 Uiso 1 1 calc R U . . .
C11 C 0.10476(11) 0.5029(2) 0.50337(11) 0.0446(5) Uani 1 1 d . . . . .
H11A H 0.0727 0.5072 0.529 0.067 Uiso 1 1 calc R U . . .
H11B H 0.0921 0.5481 0.459 0.067 Uiso 1 1 calc R U . . .
H11C H 0.1402 0.5477 0.5297 0.067 Uiso 1 1 calc R U . . .
C12 C 0.19473(8) 0.05731(17) 0.69390(9) 0.0298(3) Uani 1 1 d . . . . .
H12 H 0.1868 -0.0304 0.669 0.036 Uiso 1 1 calc R U . . .
C13 C 0.26125(10) 0.0695(2) 0.72215(12) 0.0460(5) Uani 1 1 d . . . . .
H13A H 0.2822 0.0738 0.684 0.069 Uiso 1 1 calc R U . . .
H13B H 0.2751 -0.009 0.7508 0.069 Uiso 1 1 calc R U . . .
H13C H 0.2693 0.1516 0.7499 0.069 Uiso 1 1 calc R U . . .
C14 C 0.16094(14) 0.0596(3) 0.75189(14) 0.0577(7) Uani 1 1 d . . . . .
H14A H 0.168 0.1455 0.7764 0.087 Uiso 1 1 calc R U . . .
H14B H 0.1747 -0.0145 0.7838 0.087 Uiso 1 1 calc R U . . .
H14C H 0.1184 0.0491 0.7329 0.087 Uiso 1 1 calc R U . . .
C15 C 0.03108(9) 0.2891(3) 0.62598(14) 0.0491(6) Uani 1 1 d . . . . .
H15A H 0.0349 0.3102 0.579 0.074 Uiso 1 1 calc R U . . .
H15B H -0.0111 0.2835 0.6279 0.074 Uiso 1 1 calc R U . . .
H15C H 0.0504 0.2026 0.6399 0.074 Uiso 1 1 calc R U . . .
C16 C 0.05118(12) 0.3706(3) 0.77023(15) 0.0608(7) Uani 1 1 d . . . . .
H16A H 0.0645 0.2776 0.7799 0.091 Uiso 1 1 calc R U . . .
H16B H 0.0084 0.3763 0.7684 0.091 Uiso 1 1 calc R U . . .
H16C H 0.0722 0.4298 0.8066 0.091 Uiso 1 1 calc R U . . .
C17 C 0.02411(11) 0.5805(3) 0.65452(15) 0.0563(7) Uani 1 1 d . . . . .
H17A H 0.0404 0.657 0.6835 0.084 Uiso 1 1 calc R U . . .
H17B H -0.0176 0.5674 0.657 0.084 Uiso 1 1 calc R U . . .
H17C H 0.0269 0.5987 0.6069 0.084 Uiso 1 1 calc R U . . .
C18 C 0.21809(12) 0.4509(3) 0.83258(11) 0.0507(6) Uani 1 1 d . . . . .
H18A H 0.1899 0.3877 0.8462 0.076 Uiso 1 1 calc R U . . .
H18B H 0.2348 0.5091 0.8716 0.076 Uiso 1 1 calc R U . . .
H18C H 0.2502 0.4006 0.8184 0.076 Uiso 1 1 calc R U . . .
C19 C 0.23250(10) 0.6789(2) 0.73612(12) 0.0426(5) Uani 1 1 d . . . . .
H19A H 0.2689 0.6318 0.7315 0.064 Uiso 1 1 calc R U . . .
H19B H 0.2421 0.7476 0.7721 0.064 Uiso 1 1 calc R U . . .
H19C H 0.2148 0.722 0.6924 0.064 Uiso 1 1 calc R U . . .
C20 C 0.12650(12) 0.6694(3) 0.79431(15) 0.0574(7) Uani 1 1 d . . . . .
H20A H 0.1103 0.7373 0.7598 0.086 Uiso 1 1 calc R U . . .
H20B H 0.1479 0.7142 0.836 0.086 Uiso 1 1 calc R U . . .
H20C H 0.0939 0.6156 0.8052 0.086 Uiso 1 1 calc R U . . .
C21 C 0.39773(6) 0.65298(15) 0.54623(8) 0.0212(3) Uani 1 1 d . . . . .
C22 C 0.40593(7) 0.77804(16) 0.50834(8) 0.0231(3) Uani 1 1 d . . . . .
C23 C 0.45591(8) 0.79495(18) 0.48028(9) 0.0284(3) Uani 1 1 d . . . . .
H23 H 0.4872 0.7309 0.4892 0.034 Uiso 1 1 calc R U . . .
C24 C 0.45983(9) 0.90655(19) 0.43899(10) 0.0343(4) Uani 1 1 d . . . . .
H24 H 0.4937 0.9181 0.4192 0.041 Uiso 1 1 calc R U . . .
C25 C 0.41475(9) 1.00022(19) 0.42683(10) 0.0365(4) Uani 1 1 d . . . . .
H25 H 0.4173 1.0752 0.3979 0.044 Uiso 1 1 calc R U . . .
C26 C 0.36565(9) 0.98562(19) 0.45661(11) 0.0380(4) Uani 1 1 d . . . . .
H26 H 0.3352 1.0517 0.449 0.046 Uiso 1 1 calc R U . . .
C27 C 0.36102(8) 0.87400(18) 0.49760(10) 0.0321(3) Uani 1 1 d . . . . .
H27 H 0.3274 0.8636 0.518 0.039 Uiso 1 1 calc R U . . .
N4 N 0.40392(6) 0.63630(14) 0.61408(7) 0.0250(3) Uani 1 1 d D . . . .
C28 C 0.42957(9) 0.7267(2) 0.67209(9) 0.0333(4) Uani 1 1 d D U . . .
C29 C 0.4948(4) 0.7500(17) 0.6710(7) 0.057(3) Uani 0.472(19) 1 d D U P A 1
H29A H 0.5157 0.6635 0.6753 0.086 Uiso 0.472(19) 1 calc R U P A 1
H29B H 0.5125 0.8084 0.7095 0.086 Uiso 0.472(19) 1 calc R U P A 1
H29C H 0.4981 0.7931 0.6277 0.086 Uiso 0.472(19) 1 calc R U P A 1
C30 C 0.3985(7) 0.8657(10) 0.6682(6) 0.069(3) Uani 0.472(19) 1 d D U P A 1
H30A H 0.4099 0.9196 0.6317 0.103 Uiso 0.472(19) 1 calc R U P A 1
H30B H 0.4106 0.9123 0.7122 0.103 Uiso 0.472(19) 1 calc R U P A 1
H30C H 0.3554 0.853 0.6581 0.103 Uiso 0.472(19) 1 calc R U P A 1
C31 C 0.4236(4) 0.6580(11) 0.7383(4) 0.0429(17) Uani 0.472(19) 1 d D U P A 1
H31A H 0.382 0.6614 0.7431 0.064 Uiso 0.472(19) 1 calc R U P A 1
H31B H 0.4485 0.7044 0.7773 0.064 Uiso 0.472(19) 1 calc R U P A 1
H31C H 0.4362 0.564 0.7375 0.064 Uiso 0.472(19) 1 calc R U P A 1
C29' C 0.4855(4) 0.7933(10) 0.6613(6) 0.0449(18) Uani 0.528(19) 1 d D U P A 2
H29D H 0.5122 0.7252 0.6487 0.067 Uiso 0.528(19) 1 calc R U P A 2
H29E H 0.5051 0.8384 0.7037 0.067 Uiso 0.528(19) 1 calc R U P A 2
H29F H 0.4757 0.8598 0.6243 0.067 Uiso 0.528(19) 1 calc R U P A 2
C30' C 0.3824(4) 0.8299(12) 0.6800(6) 0.068(3) Uani 0.528(19) 1 d D U P A 2
H30D H 0.3719 0.8836 0.6379 0.102 Uiso 0.528(19) 1 calc R U P A 2
H30E H 0.398 0.8892 0.7189 0.102 Uiso 0.528(19) 1 calc R U P A 2
H30F H 0.347 0.7833 0.6883 0.102 Uiso 0.528(19) 1 calc R U P A 2
C31' C 0.4450(7) 0.6343(11) 0.7350(4) 0.073(3) Uani 0.528(19) 1 d D U P A 2
H31D H 0.409 0.5887 0.7421 0.11 Uiso 0.528(19) 1 calc R U P A 2
H31E H 0.4618 0.6881 0.7757 0.11 Uiso 0.528(19) 1 calc R U P A 2
H31F H 0.4742 0.567 0.7274 0.11 Uiso 0.528(19) 1 calc R U P A 2
C32 C 0.35739(8) 0.49932(18) 0.44381(8) 0.0284(3) Uani 1 1 d . . . . .
C33 C 0.30297(14) 0.5823(3) 0.41265(13) 0.0650(8) Uani 1 1 d . . . . .
H33A H 0.2744 0.5794 0.443 0.097 Uiso 1 1 calc R U . . .
H33B H 0.2846 0.5453 0.3676 0.097 Uiso 1 1 calc R U . . .
H33C H 0.3149 0.6758 0.4073 0.097 Uiso 1 1 calc R U . . .
C34 C 0.34058(13) 0.3515(2) 0.44225(11) 0.0495(6) Uani 1 1 d . . . . .
H34A H 0.3747 0.2986 0.4657 0.074 Uiso 1 1 calc R U . . .
H34B H 0.3288 0.3214 0.3945 0.074 Uiso 1 1 calc R U . . .
H34C H 0.3073 0.339 0.4655 0.074 Uiso 1 1 calc R U . . .
C35 C 0.40618(14) 0.5165(3) 0.40318(13) 0.0698(9) Uani 1 1 d . . . . .
H35A H 0.4133 0.6127 0.3972 0.105 Uiso 1 1 calc R U . . .
H35B H 0.3939 0.474 0.358 0.105 Uiso 1 1 calc R U . . .
H35C H 0.4428 0.474 0.4281 0.105 Uiso 1 1 calc R U . . .
Fe1 Fe 0.28784(2) 0.41228(2) 0.62883(2) 0.01819(5) Uani 1 1 d . . . . .
Ge1 Ge 0.19299(2) 0.36069(2) 0.64225(2) 0.01739(4) Uani 1 1 d . . . . .
N1 N 0.14004(6) 0.29263(14) 0.55860(7) 0.0231(2) Uani 1 1 d . . . . .
N2 N 0.17376(6) 0.16645(13) 0.64566(7) 0.0229(2) Uani 1 1 d . . . . .
N3 N 0.14369(6) 0.45151(14) 0.69199(7) 0.0227(2) Uani 1 1 d . . . . .
N5 N 0.37869(6) 0.53469(13) 0.51729(6) 0.0220(2) Uani 1 1 d . . . . .
O1 O 0.24937(8) 0.67101(16) 0.56580(9) 0.0475(4) Uani 1 1 d . . . . .
O2 O 0.29098(8) 0.15737(15) 0.55666(9) 0.0466(4) Uani 1 1 d . . . . .
O3 O 0.34895(7) 0.37138(18) 0.77150(7) 0.0468(4) Uani 1 1 d . . . . .
Si1 Si 0.06743(2) 0.42448(6) 0.68546(3) 0.03303(11) Uani 1 1 d . . . . .
Si2 Si 0.17902(2) 0.55627(5) 0.75966(2) 0.02803(9) Uani 1 1 d . . . . .
Si3 Si 0.37140(2) 0.46763(4) 0.60146(2) 0.01910(7) Uani 1 1 d . . . . .
Cl1 Cl 0.44485(2) 0.33963(6) 0.62688(3) 0.04129(11) Uani 1 1 d . . . . .

loop_
_atom_site_aniso_label
_atom_site_aniso_U_11
_atom_site_aniso_U_22
_atom_site_aniso_U_33
_atom_site_aniso_U_23
_atom_site_aniso_U_13
_atom_site_aniso_U_12
C1 0.0244(7) 0.0267(7) 0.0342(8) 0.0045(6) 0.0091(6) 0.0014(6)
C2 0.0294(8) 0.0258(7) 0.0319(8) -0.0006(6) 0.0136(6) -0.0039(6)
C3 0.0246(7) 0.0335(8) 0.0263(7) 0.0033(6) 0.0060(6) -0.0049(6)
C4 0.0197(6) 0.0224(7) 0.0284(7) -0.0022(5) 0.0026(5) -0.0019(5)
C5 0.0338(9) 0.0259(8) 0.0430(10) -0.0104(7) -0.0006(7) -0.0064(7)
C6 0.0540(14) 0.0446(12) 0.0542(13) -0.0194(10) -0.0165(11) -0.0069(10)
C7 0.0541(14) 0.0387(12) 0.0736(17) -0.0105(11) 0.0093(12) -0.0252(10)
C8 0.0469(12) 0.0322(10) 0.0620(14) -0.0197(10) 0.0065(10) 0.0023(9)
C9 0.0318(8) 0.0359(9) 0.0234(7) 0.0024(6) -0.0055(6) 0.0023(7)
C10 0.0612(14) 0.0644(15) 0.0246(8) 0.0037(9) 0.0092(9) -0.0005(12)
C11 0.0513(12) 0.0351(10) 0.0401(10) 0.0101(8) -0.0078(9) 0.0092(9)
C12 0.0370(9) 0.0204(7) 0.0316(8) 0.0079(6) 0.0058(7) -0.0014(6)
C13 0.0407(10) 0.0430(11) 0.0486(12) 0.0246(9) -0.0042(9) 0.0000(9)
C14 0.0750(17) 0.0523(14) 0.0548(14) 0.0251(11) 0.0341(13) 0.0076(12)
C15 0.0233(8) 0.0492(12) 0.0759(16) -0.0181(11) 0.0128(9) -0.0072(8)
C16 0.0527(14) 0.0752(19) 0.0647(16) -0.0001(14) 0.0357(13) -0.0183(13)
C17 0.0360(11) 0.0563(15) 0.0731(17) -0.0126(13) 0.0030(11) 0.0208(10)
C18 0.0571(14) 0.0636(15) 0.0289(9) 0.0021(9) 0.0027(9) -0.0047(12)
C19 0.0510(12) 0.0288(9) 0.0537(12) -0.0159(8) 0.0241(10) -0.0128(8)
C20 0.0504(13) 0.0579(15) 0.0711(17) -0.0320(13) 0.0292(12) -0.0029(11)
C21 0.0192(6) 0.0224(6) 0.0226(6) 0.0011(5) 0.0062(5) -0.0024(5)
C22 0.0256(7) 0.0203(6) 0.0239(6) 0.0010(5) 0.0060(5) -0.0040(5)
C23 0.0287(7) 0.0272(8) 0.0309(8) 0.0048(6) 0.0097(6) -0.0010(6)
C24 0.0418(10) 0.0322(9) 0.0320(8) 0.0053(7) 0.0151(7) -0.0096(7)
C25 0.0462(10) 0.0263(8) 0.0354(9) 0.0090(7) 0.0045(8) -0.0078(7)
C26 0.0359(9) 0.0250(8) 0.0510(11) 0.0070(8) 0.0038(8) 0.0016(7)
C27 0.0295(8) 0.0256(8) 0.0432(10) 0.0019(7) 0.0118(7) 0.0001(6)
N4 0.0270(6) 0.0280(6) 0.0199(5) -0.0006(5) 0.0043(5) -0.0104(5)
C28 0.0386(9) 0.0388(9) 0.0228(7) -0.0069(6) 0.0069(6) -0.0173(7)
C29 0.039(3) 0.096(8) 0.039(4) -0.018(5) 0.010(3) -0.038(4)
C30 0.097(7) 0.048(4) 0.056(4) -0.022(3) 0.003(5) 0.012(4)
C31 0.051(4) 0.056(3) 0.023(2) -0.008(2) 0.011(2) -0.022(3)
C29' 0.046(3) 0.049(4) 0.039(3) -0.008(2) 0.007(2) -0.028(3)
C30' 0.062(4) 0.083(6) 0.062(4) -0.050(4) 0.022(3) -0.009(3)
C31' 0.111(8) 0.074(5) 0.023(2) 0.007(3) -0.014(4) -0.060(5)
C32 0.0409(9) 0.0279(8) 0.0177(6) -0.0021(5) 0.0091(6) -0.0077(7)
C33 0.082(2) 0.0606(16) 0.0366(11) -0.0097(11) -0.0241(12) 0.0166(14)
C34 0.0855(18) 0.0317(10) 0.0308(9) -0.0078(7) 0.0112(10) -0.0191(11)
C35 0.087(2) 0.090(2) 0.0460(13) -0.0326(14) 0.0449(14) -0.0453(17)
Fe1 0.01794(9) 0.01782(9) 0.01958(9) 0.00144(7) 0.00567(7) -0.00099(7)
Ge1 0.01715(7) 0.01652(7) 0.01859(7) 0.00133(5) 0.00386(5) -0.00065(5)
N1 0.0214(6) 0.0238(6) 0.0221(6) 0.0003(5) -0.0002(4) 0.0004(5)
N2 0.0246(6) 0.0176(5) 0.0259(6) 0.0025(4) 0.0036(5) -0.0022(4)
N3 0.0204(5) 0.0228(6) 0.0261(6) -0.0016(5) 0.0077(5) -0.0005(5)
N5 0.0275(6) 0.0209(6) 0.0184(5) 0.0009(4) 0.0065(4) -0.0033(5)
O1 0.0490(9) 0.0320(7) 0.0634(10) 0.0195(7) 0.0162(8) 0.0108(6)
O2 0.0619(10) 0.0280(7) 0.0592(10) -0.0128(6) 0.0342(8) -0.0089(6)
O3 0.0436(8) 0.0649(10) 0.0271(6) 0.0094(7) -0.0037(6) -0.0096(7)
Si1 0.0205(2) 0.0368(3) 0.0440(3) -0.0050(2) 0.01190(19) -0.00079(18)
Si2 0.0303(2) 0.0276(2) 0.0286(2) -0.00598(17) 0.01155(17) -0.00290(17)
Si3 0.01830(17) 0.02043(18) 0.01915(17) 0.00275(14) 0.00519(13) -0.00132(14)
Cl1 0.02683(19) 0.0495(3) 0.0502(3) 0.0202(2) 0.01414(18) 0.01559(18)

loop_
_atom_type_symbol
_atom_type_description
_atom_type_scat_dispersion_real
_atom_type_scat_dispersion_imag
_atom_type_scat_source
C C 0.0033 0.0016 'International Tables Vol C Tables 4.2.6.8 and 6.1.1.4'
H H 0 0 'International Tables Vol C Tables 4.2.6.8 and 6.1.1.4'
Fe Fe 0.3463 0.8444 'International Tables Vol C Tables 4.2.6.8 and 6.1.1.4'
Ge Ge 0.1547 1.8001 'International Tables Vol C Tables 4.2.6.8 and 6.1.1.4'
N N 0.0061 0.0033 'International Tables Vol C Tables 4.2.6.8 and 6.1.1.4'
O O 0.0106 0.006 'International Tables Vol C Tables 4.2.6.8 and 6.1.1.4'
Si Si 0.0817 0.0704 'International Tables Vol C Tables 4.2.6.8 and 6.1.1.4'
Cl Cl 0.1484 0.1585 'International Tables Vol C Tables 4.2.6.8 and 6.1.1.4'

loop_
_geom_angle_atom_site_label_1
_geom_angle_atom_site_label_2
_geom_angle_atom_site_label_3
_geom_angle
O1 C1 Fe1 177.03(16)
O2 C2 Fe1 178.38(19)
O3 C3 Fe1 176.49(18)
N2 C4 N1 106.57(13)
N2 C4 C5 124.37(15)
N1 C4 C5 129.06(15)
C6 C5 C8 107.75(19)
C6 C5 C4 113.66(16)
C8 C5 C4 108.74(15)
C6 C5 C7 105.82(19)
C8 C5 C7 110.22(19)
C4 C5 C7 110.57(17)
C5 C6 H6A 109.5
C5 C6 H6B 109.5
H6A C6 H6B 109.5
C5 C6 H6C 109.5
H6A C6 H6C 109.5
H6B C6 H6C 109.5
C5 C7 H7A 109.5
C5 C7 H7B 109.5
H7A C7 H7B 109.5
C5 C7 H7C 109.5
H7A C7 H7C 109.5
H7B C7 H7C 109.5
C5 C8 H8A 109.5
C5 C8 H8B 109.5
H8A C8 H8B 109.5
C5 C8 H8C 109.5
H8A C8 H8C 109.5
H8B C8 H8C 109.5
N1 C9 C10 111.72(16)
N1 C9 C11 108.20(15)
C10 C9 C11 110.12(19)
N1 C9 H9 108.9
C10 C9 H9 108.9
C11 C9 H9 108.9
C9 C10 H10A 109.5
C9 C10 H10B 109.5
H10A C10 H10B 109.5
C9 C10 H10C 109.5
H10A C10 H10C 109.5
H10B C10 H10C 109.5
C9 C11 H11A 109.5
C9 C11 H11B 109.5
H11A C11 H11B 109.5
C9 C11 H11C 109.5
H11A C11 H11C 109.5
H11B C11 H11C 109.5
N2 C12 C14 109.65(16)
N2 C12 C13 110.75(14)
C14 C12 C13 110.55(19)
N2 C12 H12 108.6
C14 C12 H12 108.6
C13 C12 H12 108.6
C12 C13 H13A 109.5
C12 C13 H13B 109.5
H13A C13 H13B 109.5
C12 C13 H13C 109.5
H13A C13 H13C 109.5
H13B C13 H13C 109.5
C12 C14 H14A 109.5
C12 C14 H14B 109.5
H14A C14 H14B 109.5
C12 C14 H14C 109.5
H14A C14 H14C 109.5
H14B C14 H14C 109.5
Si1 C15 H15A 109.5
Si1 C15 H15B 109.5
H15A C15 H15B 109.5
Si1 C15 H15C 109.5
H15A C15 H15C 109.5
H15B C15 H15C 109.5
Si1 C16 H16A 109.5
Si1 C16 H16B 109.5
H16A C16 H16B 109.5
Si1 C16 H16C 109.5
H16A C16 H16C 109.5
H16B C16 H16C 109.5
Si1 C17 H17A 109.5
Si1 C17 H17B 109.5
H17A C17 H17B 109.5
Si1 C17 H17C 109.5
H17A C17 H17C 109.5
H17B C17 H17C 109.5
Si2 C18 H18A 109.5
Si2 C18 H18B 109.5
H18A C18 H18B 109.5
Si2 C18 H18C 109.5
H18A C18 H18C 109.5
H18B C18 H18C 109.5
Si2 C19 H19A 109.5
Si2 C19 H19B 109.5
H19A C19 H19B 109.5
Si2 C19 H19C 109.5
H19A C19 H19C 109.5
H19B C19 H19C 109.5
Si2 C20 H20A 109.5
Si2 C20 H20B 109.5
H20A C20 H20B 109.5
Si2 C20 H20C 109.5
H20A C20 H20C 109.5
H20B C20 H20C 109.5
N4 C21 N5 106.39(13)
N4 C21 C22 128.12(14)
N5 C21 C22 125.37(13)
C23 C22 C27 120.44(15)
C23 C22 C21 120.50(15)
C27 C22 C21 118.93(14)
C22 C23 C24 119.51(17)
C22 C23 H23 120.2
C24 C23 H23 120.2
C25 C24 C23 120.22(17)
C25 C24 H24 119.9
C23 C24 H24 119.9
C24 C25 C26 120.30(17)
C24 C25 H25 119.9
C26 C25 H25 119.9
C25 C26 C27 120.02(18)
C25 C26 H26 120
C27 C26 H26 120
C22 C27 C26 119.47(17)
C22 C27 H27 120.3
C26 C27 H27 120.3
C21 N4 C28 130.70(14)
C21 N4 Si3 91.10(10)
C28 N4 Si3 138.18(11)
N4 C28 C29' 111.7(5)
N4 C28 C31 108.1(4)
N4 C28 C29 108.4(5)
C31 C28 C29 110.3(6)
N4 C28 C30' 108.0(4)
C29' C28 C30' 111.6(5)
N4 C28 C31' 105.1(4)
C29' C28 C31' 108.6(5)
C30' C28 C31' 111.6(6)
N4 C28 C30 113.2(5)
C31 C28 C30 108.7(6)
C29 C28 C30 108.0(6)
C28 C29 H29A 109.5
C28 C29 H29B 109.5
H29A C29 H29B 109.5
C28 C29 H29C 109.5
H29A C29 H29C 109.5
H29B C29 H29C 109.5
C28 C30 H30A 109.5
C28 C30 H30B 109.5
H30A C30 H30B 109.5
C28 C30 H30C 109.5
H30A C30 H30C 109.5
H30B C30 H30C 109.5
C28 C31 H31A 109.5
C28 C31 H31B 109.5
H31A C31 H31B 109.5
C28 C31 H31C 109.5
H31A C31 H31C 109.5
H31B C31 H31C 109.5
C28 C29' H29D 109.5
C28 C29' H29E 109.5
H29D C29' H29E 109.5
C28 C29' H29F 109.5
H29D C29' H29F 109.5
H29E C29' H29F 109.5
C28 C30' H30D 109.5
C28 C30' H30E 109.5
H30D C30' H30E 109.5
C28 C30' H30F 109.5
H30D C30' H30F 109.5
H30E C30' H30F 109.5
C28 C31' H31D 109.5
C28 C31' H31E 109.5
H31D C31' H31E 109.5
C28 C31' H31F 109.5
H31D C31' H31F 109.5
H31E C31' H31F 109.5
N5 C32 C34 106.27(14)
N5 C32 C33 110.52(16)
C34 C32 C33 109.4(2)
N5 C32 C35 111.48(16)
C34 C32 C35 108.1(2)
C33 C32 C35 111.0(2)
C32 C33 H33A 109.5
C32 C33 H33B 109.5
H33A C33 H33B 109.5
C32 C33 H33C 109.5
H33A C33 H33C 109.5
H33B C33 H33C 109.5
C32 C34 H34A 109.5
C32 C34 H34B 109.5
H34A C34 H34B 109.5
C32 C34 H34C 109.5
H34A C34 H34C 109.5
H34B C34 H34C 109.5
C32 C35 H35A 109.5
C32 C35 H35B 109.5
H35A C35 H35B 109.5
C32 C35 H35C 109.5
H35A C35 H35C 109.5
H35B C35 H35C 109.5
C1 Fe1 C2 125.84(8)
C1 Fe1 C3 124.29(9)
C2 Fe1 C3 109.43(9)
C1 Fe1 Si3 83.99(6)
C2 Fe1 Si3 89.19(5)
C3 Fe1 Si3 90.87(5)
C1 Fe1 Ge1 90.87(5)
C2 Fe1 Ge1 88.87(5)
C3 Fe1 Ge1 97.09(5)
Si3 Fe1 Ge1 172.000(15)
N3 Ge1 N1 105.90(6)
N3 Ge1 N2 106.58(6)
N1 Ge1 N2 65.89(6)
N3 Ge1 Fe1 129.82(4)
N1 Ge1 Fe1 114.43(4)
N2 Ge1 Fe1 116.25(4)
C4 N1 C9 133.50(14)
C4 N1 Ge1 93.48(9)
C9 N1 Ge1 130.70(11)
C4 N2 C12 131.14(14)
C4 N2 Ge1 93.01(10)
C12 N2 Ge1 134.23(11)
Si1 N3 Si2 116.38(8)
Si1 N3 Ge1 126.15(8)
Si2 N3 Ge1 116.84(7)
C21 N5 C32 129.95(13)
C21 N5 Si3 90.52(9)
C32 N5 Si3 137.41(11)
N3 Si1 C15 117.86(8)
N3 Si1 C17 110.72(10)
C15 Si1 C17 104.35(12)
N3 Si1 C16 110.97(10)
C15 Si1 C16 102.56(13)
C17 Si1 C16 109.85(14)
N3 Si2 C19 114.81(8)
N3 Si2 C18 109.66(10)
C19 Si2 C18 109.01(12)
N3 Si2 C20 113.73(10)
C19 Si2 C20 102.08(11)
C18 Si2 C20 107.05(13)
N4 Si3 N5 71.50(6)
N4 Si3 Cl1 103.64(5)
N5 Si3 Cl1 102.68(5)
N4 Si3 Fe1 123.69(5)
N5 Si3 Fe1 124.73(5)
Cl1 Si3 Fe1 119.86(2)

loop_
_geom_bond_atom_site_label_1
_geom_bond_atom_site_label_2
_geom_bond_distance
C1 O1 1.159(2)
C1 Fe1 1.7579(17)
C2 O2 1.158(2)
C2 Fe1 1.7613(17)
C3 O3 1.158(2)
C3 Fe1 1.7693(17)
C4 N2 1.338(2)
C4 N1 1.343(2)
C4 C5 1.542(2)
C5 C6 1.535(3)
C5 C8 1.538(3)
C5 C7 1.549(3)
C6 H6A 0.98
C6 H6B 0.98
C6 H6C 0.98
C7 H7A 0.98
C7 H7B 0.98
C7 H7C 0.98
C8 H8A 0.98
C8 H8B 0.98
C8 H8C 0.98
C9 N1 1.464(2)
C9 C10 1.524(3)
C9 C11 1.524(3)
C9 H9 1
C10 H10A 0.98
C10 H10B 0.98
C10 H10C 0.98
C11 H11A 0.98
C11 H11B 0.98
C11 H11C 0.98
C12 N2 1.462(2)
C12 C14 1.518(3)
C12 C13 1.523(3)
C12 H12 1
C13 H13A 0.98
C13 H13B 0.98
C13 H13C 0.98
C14 H14A 0.98
C14 H14B 0.98
C14 H14C 0.98
C15 Si1 1.871(2)
C15 H15A 0.98
C15 H15B 0.98
C15 H15C 0.98
C16 Si1 1.879(3)
C16 H16A 0.98
C16 H16B 0.98
C16 H16C 0.98
C17 Si1 1.877(2)
C17 H17A 0.98
C17 H17B 0.98
C17 H17C 0.98
C18 Si2 1.863(2)
C18 H18A 0.98
C18 H18B 0.98
C18 H18C 0.98
C19 Si2 1.859(2)
C19 H19A 0.98
C19 H19B 0.98
C19 H19C 0.98
C20 Si2 1.881(2)
C20 H20A 0.98
C20 H20B 0.98
C20 H20C 0.98
C21 N4 1.3382(19)
C21 N5 1.3416(19)
C21 C22 1.485(2)
C22 C23 1.388(2)
C22 C27 1.389(2)
C23 C24 1.394(2)
C23 H23 0.95
C24 C25 1.377(3)
C24 H24 0.95
C25 C26 1.387(3)
C25 H25 0.95
C26 C27 1.393(3)
C26 H26 0.95
C27 H27 0.95
N4 C28 1.485(2)
N4 Si3 1.8307(14)
C28 C29' 1.501(7)
C28 C31 1.515(8)
C28 C29 1.522(8)
C28 C30' 1.524(8)
C28 C31' 1.534(7)
C28 C30 1.549(8)
C29 H29A 0.98
C29 H29B 0.98
C29 H29C 0.98
C30 H30A 0.98
C30 H30B 0.98
C30 H30C 0.98
C31 H31A 0.98
C31 H31B 0.98
C31 H31C 0.98
C29' H29D 0.98
C29' H29E 0.98
C29' H29F 0.98
C30' H30D 0.98
C30' H30E 0.98
C30' H30F 0.98
C31' H31D 0.98
C31' H31E 0.98
C31' H31F 0.98
C32 N5 1.485(2)
C32 C34 1.517(3)
C32 C33 1.521(3)
C32 C35 1.522(3)
C33 H33A 0.98
C33 H33B 0.98
C33 H33C 0.98
C34 H34A 0.98
C34 H34B 0.98
C34 H34C 0.98
C35 H35A 0.98
C35 H35B 0.98
C35 H35C 0.98
Fe1 Si3 2.1734(5)
Fe1 Ge1 2.3098(3)
Ge1 N3 1.8817(13)
Ge1 N1 1.9691(13)
Ge1 N2 1.9834(13)
N3 Si1 1.7530(14)
N3 Si2 1.7624(14)
N5 Si3 1.8417(13)
Si3 Cl1 2.0920(6)
